data_2231165
loop_
_publ_author_name
'Kanchanadevi, J.'
'Anbalagan, G.'
'Sivakumar, G.'
'Bakthadoss, M.'
'Manivannan, V.'

_publ_section_title
;
 Methyl
 6-(4-chlorophenyl)-2,4-dimethyl-1,3-dioxo-1,2,3,4,6,6a,7,12b-octahydrochromeno[4',3':4,5]pyrano[2,3-<i>d</i>]pyrimidine-6a-carboxylate
;
_journal_coeditor_code IS2742
_journal_issue 8
_journal_name_full 'Acta Crystallographica Section E'
_journal_page_first o1990
_journal_paper_doi 10.1107/S160053681102678X
_journal_volume 67
_journal_year 2011
_chemical_formula_iupac 'C24 H21 Cl N2 O6'
_chemical_formula_moiety 'C24 H21 Cl N2 O6'
_chemical_formula_sum 'C24 H21 Cl N2 O6'
_chemical_formula_weight 468.88
_chemical_name_systematic
;
Methyl 6-(4-chlorophenyl)-2,4-dimethyl-1,3-dioxo-1,2,3,4,6,6a,7,12b-
octahydrochromeno[4',3':4,5]pyrano[2,3-<i>d</i>]pyrimidine-6a-carboxylate
;
_space_group_IT_number 14
_symmetry_cell_setting monoclinic
_symmetry_space_group_name_Hall '-P 2ybc'
_symmetry_space_group_name_H-M 'P 1 21/c 1'
_atom_sites_solution_hydrogens geom
_atom_sites_solution_primary direct
_atom_sites_solution_secondary difmap
_cell_angle_alpha 90.00
_cell_angle_beta 99.751(2)
_cell_angle_gamma 90.00
_cell_formula_units_Z 4
_cell_length_a 10.6177(5)
_cell_length_b 11.9973(5)
_cell_length_c 17.5532(8)
_cell_measurement_reflns_used 7610
_cell_measurement_temperature 295(2)
_cell_measurement_theta_max 30.15
_cell_measurement_theta_min 2.20
_cell_volume 2203.69(17)
_computing_cell_refinement 'SAINT (Bruker, 2004)'
_computing_data_collection 'APEX2 (Bruker, 2004)'
_computing_data_reduction 'SAINT (Bruker, 2004)'
_computing_molecular_graphics 'PLATON (Spek, 2009)'
_computing_publication_material 'SHELXL97 (Sheldrick, 2008)'
_computing_structure_refinement 'SHELXL97 (Sheldrick, 2008)'
_computing_structure_solution 'SHELXS97 (Sheldrick, 2008)'
_diffrn_ambient_temperature 295(2)
_diffrn_detector_area_resol_mean 0
_diffrn_measured_fraction_theta_full 0.972
_diffrn_measured_fraction_theta_max 0.972
_diffrn_measurement_device_type 'Bruker Kappa APEXII CCD'
_diffrn_measurement_method '\w and \f'
_diffrn_radiation_monochromator graphite
_diffrn_radiation_source 'fine-focus sealed tube'
_diffrn_radiation_type MoK\a
_diffrn_radiation_wavelength 0.71073
_diffrn_reflns_av_R_equivalents 0.0291
_diffrn_reflns_av_sigmaI/netI 0.0312
_diffrn_reflns_limit_h_max 15
_diffrn_reflns_limit_h_min -15
_diffrn_reflns_limit_k_max 17
_diffrn_reflns_limit_k_min -15
_diffrn_reflns_limit_l_max 25
_diffrn_reflns_limit_l_min -25
_diffrn_reflns_number 29343
_diffrn_reflns_theta_full 31.67
_diffrn_reflns_theta_max 31.67
_diffrn_reflns_theta_min 2.07
_diffrn_standards_interval_count 0
_diffrn_standards_interval_time 0
_exptl_absorpt_coefficient_mu 0.218
_exptl_absorpt_correction_T_max 0.9506
_exptl_absorpt_correction_T_min 0.9237
_exptl_absorpt_correction_type multi-scan
_exptl_absorpt_process_details '(SADABS; Sheldrick, 1996)'
_exptl_crystal_colour colourless
_exptl_crystal_density_diffrn 1.413
_exptl_crystal_density_method 'not measured'
_exptl_crystal_description block
_exptl_crystal_F_000 976
_exptl_crystal_size_max 0.30
_exptl_crystal_size_mid 0.25
_exptl_crystal_size_min 0.20
_refine_diff_density_max 0.415
_refine_diff_density_min -0.600
_refine_ls_extinction_method none
_refine_ls_goodness_of_fit_ref 1.026
_refine_ls_hydrogen_treatment constr
_refine_ls_matrix_type full
_refine_ls_number_parameters 301
_refine_ls_number_reflns 7232
_refine_ls_number_restraints 0
_refine_ls_restrained_S_all 1.026
_refine_ls_R_factor_all 0.0900
_refine_ls_R_factor_gt 0.0516
_refine_ls_shift/su_max 0.005
_refine_ls_shift/su_mean 0.000
_refine_ls_structure_factor_coef Fsqd
_refine_ls_weighting_details 'calc w=1/[\s^2^(Fo^2^)+(0.0706P)^2^+0.6194P] where P=(Fo^2^+2Fc^2^)/3'
_refine_ls_weighting_scheme calc
_refine_ls_wR_factor_gt 0.1336
_refine_ls_wR_factor_ref 0.1584
_reflns_number_gt 4518
_reflns_number_total 7232
_reflns_threshold_expression I>2sigma(I)
_cod_data_source_file is2742.cif
_cod_data_source_block I
_cod_original_sg_symbol_H-M 'P 21/c'
_cod_database_code 2231165
_cod_database_fobs_code 2231165

loop_
_symmetry_equiv_pos_as_xyz
'x, y, z'
'-x, y+1/2, -z+1/2'
'-x, -y, -z'
'x, -y-1/2, z-1/2'

loop_
_atom_site_type_symbol
_atom_site_label
_atom_site_fract_x
_atom_site_fract_y
_atom_site_fract_z
_atom_site_U_iso_or_equiv
_atom_site_adp_type
_atom_site_calc_flag
_atom_site_refinement_flags
_atom_site_occupancy
_atom_site_symmetry_multiplicity
C C1 0.76555(18) 0.06202(16) 0.37637(10) 0.0480(4) Uani d . 1 1
H H1 0.7599 0.1389 0.3819 0.058 Uiso calc R 1 1
C C2 0.8645(2) 0.00508(18) 0.42011(11) 0.0568(5) Uani d . 1 1
H H2 0.9268 0.0436 0.4536 0.068 Uiso calc R 1 1
C C3 0.87131(19) -0.10942(17) 0.41423(11) 0.0541(5) Uani d . 1 1
H H3 0.9383 -0.1480 0.4438 0.065 Uiso calc R 1 1
C C4 0.77967(17) -0.16628(15) 0.36499(10) 0.0459(4) Uani d . 1 1
H H4 0.7837 -0.2435 0.3616 0.055 Uiso calc R 1 1
C C5 0.68080(14) -0.10821(13) 0.32016(9) 0.0361(3) Uani d . 1 1
C C6 0.47962(14) -0.12010(12) 0.23307(8) 0.0338(3) Uani d . 1 1
H H6A 0.4081 -0.1706 0.2327 0.041 Uiso calc R 1 1
H H6B 0.4906 -0.1088 0.1799 0.041 Uiso calc R 1 1
C C7 0.44663(14) -0.00850(12) 0.26651(8) 0.0310(3) Uani d . 1 1
C C8 0.56484(14) 0.06889(12) 0.27607(8) 0.0328(3) Uani d . 1 1
H H8 0.5464 0.1355 0.3046 0.039 Uiso calc R 1 1
C C9 0.67411(15) 0.00706(13) 0.32418(9) 0.0351(3) Uani d . 1 1
C C10 0.33697(14) 0.05058(13) 0.21285(8) 0.0338(3) Uani d . 1 1
H H10 0.3240 0.1238 0.2350 0.041 Uiso calc R 1 1
C C11 0.49137(15) 0.10189(13) 0.13570(9) 0.0362(3) Uani d . 1 1
C C12 0.58675(15) 0.10449(13) 0.19648(9) 0.0356(3) Uani d . 1 1
C C13 0.70722(17) 0.15057(14) 0.18445(11) 0.0438(4) Uani d . 1 1
C C14 0.6217(2) 0.16628(16) 0.04577(11) 0.0510(4) Uani d . 1 1
C C15 0.21085(14) -0.00924(13) 0.19859(9) 0.0356(3) Uani d . 1 1
C C16 0.18358(16) -0.09052(16) 0.14232(10) 0.0464(4) Uani d . 1 1
H H16 0.2442 -0.1090 0.1119 0.056 Uiso calc R 1 1
C C17 0.06716(18) -0.14441(18) 0.13101(11) 0.0529(5) Uani d . 1 1
H H17 0.0493 -0.1992 0.0932 0.063 Uiso calc R 1 1
C C18 -0.02226(16) -0.11680(17) 0.17584(11) 0.0482(4) Uani d . 1 1
C C19 0.00161(17) -0.03659(19) 0.23166(12) 0.0550(5) Uani d . 1 1
H H19 -0.0595 -0.0188 0.2619 0.066 Uiso calc R 1 1
C C20 0.11761(17) 0.01751(16) 0.24245(11) 0.0483(4) Uani d . 1 1
H H20 0.1339 0.0730 0.2798 0.058 Uiso calc R 1 1
C C21 0.3952(2) 0.13297(19) -0.00072(10) 0.0597(5) Uani d . 1 1
H H21A 0.3603 0.0592 -0.0081 0.090 Uiso calc R 1 1
H H21B 0.4218 0.1577 -0.0475 0.090 Uiso calc R 1 1
H H21C 0.3312 0.1828 0.0123 0.090 Uiso calc R 1 1
C C22 0.8425(2) 0.2140(3) 0.09356(16) 0.0834(8) Uani d . 1 1
H H22A 0.8659 0.1797 0.0486 0.125 Uiso calc R 1 1
H H22B 0.9071 0.1990 0.1376 0.125 Uiso calc R 1 1
H H22C 0.8348 0.2931 0.0857 0.125 Uiso calc R 1 1
C C23 0.40621(15) -0.02757(14) 0.34447(9) 0.0364(3) Uani d . 1 1
C C24 0.3303(3) 0.0581(2) 0.44840(13) 0.0941(10) Uani d . 1 1
H H24A 0.3101 -0.0184 0.4569 0.141 Uiso calc R 1 1
H H24B 0.2547 0.1028 0.4461 0.141 Uiso calc R 1 1
H H24C 0.3943 0.0835 0.4901 0.141 Uiso calc R 1 1
N N1 0.50522(15) 0.13185(13) 0.06206(8) 0.0447(3) Uani d . 1 1
N N2 0.71979(16) 0.16862(13) 0.10700(10) 0.0523(4) Uani d . 1 1
O O1 0.59218(11) -0.17168(9) 0.27413(7) 0.0444(3) Uani d . 1 1
O O2 0.37171(11) 0.06736(10) 0.13744(6) 0.0408(3) Uani d . 1 1
O O3 0.63502(17) 0.19131(14) -0.01960(8) 0.0738(5) Uani d . 1 1
O O4 0.79552(13) 0.17313(13) 0.23567(9) 0.0621(4) Uani d . 1 1
O O5 0.39933(16) -0.11577(11) 0.37358(8) 0.0623(4) Uani d . 1 1
O O6 0.37805(15) 0.06763(11) 0.37639(7) 0.0581(4) Uani d . 1 1
Cl Cl1 -0.16887(5) -0.18537(6) 0.16129(4) 0.0765(2) Uani d . 1 1

loop_
_atom_site_aniso_label
_atom_site_aniso_U_11
_atom_site_aniso_U_22
_atom_site_aniso_U_33
_atom_site_aniso_U_12
_atom_site_aniso_U_13
_atom_site_aniso_U_23
C1 0.0536(10) 0.0389(9) 0.0480(9) -0.0044(8) -0.0018(8) -0.0048(7)
C2 0.0545(11) 0.0559(12) 0.0523(10) -0.0036(9) -0.0128(8) -0.0078(9)
C3 0.0480(10) 0.0566(12) 0.0523(10) 0.0083(9) -0.0069(8) -0.0013(9)
C4 0.0447(9) 0.0387(9) 0.0527(10) 0.0080(7) 0.0033(7) -0.0013(7)
C5 0.0350(7) 0.0340(8) 0.0392(7) 0.0002(6) 0.0056(6) -0.0032(6)
C6 0.0363(7) 0.0289(7) 0.0357(7) 0.0003(6) 0.0046(6) -0.0008(6)
C7 0.0342(7) 0.0277(7) 0.0316(6) 0.0001(5) 0.0076(5) 0.0014(5)
C8 0.0373(7) 0.0258(7) 0.0356(7) -0.0010(6) 0.0074(6) -0.0005(5)
C9 0.0371(8) 0.0309(8) 0.0369(7) -0.0015(6) 0.0050(6) -0.0003(6)
C10 0.0382(7) 0.0314(8) 0.0327(7) 0.0036(6) 0.0089(6) 0.0025(6)
C11 0.0462(8) 0.0288(8) 0.0361(7) 0.0018(6) 0.0142(6) 0.0033(6)
C12 0.0397(8) 0.0287(7) 0.0407(8) 0.0012(6) 0.0135(6) 0.0025(6)
C13 0.0435(9) 0.0366(9) 0.0549(10) 0.0011(7) 0.0191(8) 0.0027(7)
C14 0.0686(12) 0.0424(10) 0.0490(10) 0.0040(8) 0.0307(9) 0.0009(8)
C15 0.0343(7) 0.0363(8) 0.0360(7) 0.0054(6) 0.0057(6) 0.0018(6)
C16 0.0396(8) 0.0580(11) 0.0432(9) -0.0004(8) 0.0113(7) -0.0102(8)
C17 0.0461(10) 0.0610(12) 0.0499(10) -0.0055(8) 0.0037(8) -0.0112(9)
C18 0.0334(8) 0.0594(12) 0.0504(9) -0.0006(7) 0.0030(7) 0.0066(8)
C19 0.0386(9) 0.0707(13) 0.0592(11) 0.0044(9) 0.0179(8) -0.0048(10)
C20 0.0430(9) 0.0516(11) 0.0526(10) 0.0039(8) 0.0149(8) -0.0100(8)
C21 0.0799(14) 0.0630(13) 0.0364(9) 0.0073(11) 0.0098(9) 0.0083(8)
C22 0.0676(15) 0.099(2) 0.0960(18) -0.0118(13) 0.0491(14) 0.0139(15)
C23 0.0387(8) 0.0362(8) 0.0351(7) 0.0014(6) 0.0086(6) 0.0029(6)
C24 0.159(3) 0.0829(18) 0.0556(13) 0.0290(18) 0.0609(16) 0.0027(12)
N1 0.0588(9) 0.0422(8) 0.0361(7) 0.0027(7) 0.0168(6) 0.0048(6)
N2 0.0549(9) 0.0483(9) 0.0621(10) -0.0012(7) 0.0342(8) 0.0029(7)
O1 0.0370(6) 0.0292(6) 0.0629(7) 0.0029(4) -0.0030(5) -0.0083(5)
O2 0.0430(6) 0.0459(7) 0.0333(5) -0.0026(5) 0.0057(4) 0.0076(5)
O3 0.1000(12) 0.0798(11) 0.0528(8) 0.0023(9) 0.0455(8) 0.0096(7)
O4 0.0462(7) 0.0716(10) 0.0697(9) -0.0159(7) 0.0130(7) 0.0056(7)
O5 0.0981(11) 0.0404(8) 0.0562(8) 0.0018(7) 0.0359(8) 0.0126(6)
O6 0.0926(11) 0.0442(7) 0.0451(7) 0.0092(7) 0.0330(7) -0.0009(5)
Cl1 0.0427(3) 0.1053(5) 0.0794(4) -0.0208(3) 0.0046(2) 0.0005(3)

loop_
_atom_type_symbol
_atom_type_description
_atom_type_scat_dispersion_real
_atom_type_scat_dispersion_imag
_atom_type_scat_source
C C 0.0033 0.0016 'International Tables Vol C Tables 4.2.6.8 and 6.1.1.4'
H H 0.0000 0.0000 'International Tables Vol C Tables 4.2.6.8 and 6.1.1.4'
N N 0.0061 0.0033 'International Tables Vol C Tables 4.2.6.8 and 6.1.1.4'
O O 0.0106 0.0060 'International Tables Vol C Tables 4.2.6.8 and 6.1.1.4'
Cl Cl 0.1484 0.1585 'International Tables Vol C Tables 4.2.6.8 and 6.1.1.4'

loop_
_geom_angle_atom_site_label_1
_geom_angle_atom_site_label_2
_geom_angle_atom_site_label_3
_geom_angle
C2 C1 C9 121.17(17)
C2 C1 H1 119.4
C9 C1 H1 119.4
C1 C2 C3 119.86(17)
C1 C2 H2 120.1
C3 C2 H2 120.1
C4 C3 C2 120.16(17)
C4 C3 H3 119.9
C2 C3 H3 119.9
C3 C4 C5 119.75(17)
C3 C4 H4 120.1
C5 C4 H4 120.1
O1 C5 C9 123.41(14)
O1 C5 C4 115.80(15)
C9 C5 C4 120.79(15)
O1 C6 C7 114.40(12)
O1 C6 H6A 108.7
C7 C6 H6A 108.7
O1 C6 H6B 108.7
C7 C6 H6B 108.7
H6A C6 H6B 107.6
C23 C7 C6 109.42(12)
C23 C7 C10 108.69(12)
C6 C7 C10 111.56(12)
C23 C7 C8 109.90(12)
C6 C7 C8 109.47(12)
C10 C7 C8 107.78(11)
C9 C8 C12 115.51(12)
C9 C8 C7 107.36(12)
C12 C8 C7 108.51(12)
C9 C8 H8 108.4
C12 C8 H8 108.4
C7 C8 H8 108.4
C1 C9 C5 118.19(15)
C1 C9 C8 121.53(14)
C5 C9 C8 120.18(13)
O2 C10 C15 105.79(12)
O2 C10 C7 109.87(11)
C15 C10 C7 116.24(12)
O2 C10 H10 108.2
C15 C10 H10 108.2
C7 C10 H10 108.2
C12 C11 O2 125.41(13)
C12 C11 N1 123.77(15)
O2 C11 N1 110.80(14)
C11 C12 C13 117.48(14)
C11 C12 C8 120.89(13)
C13 C12 C8 121.44(14)
O4 C13 N2 119.60(16)
O4 C13 C12 124.74(16)
N2 C13 C12 115.66(16)
O3 C14 N2 122.88(19)
O3 C14 N1 121.4(2)
N2 C14 N1 115.75(15)
C16 C15 C20 118.39(16)
C16 C15 C10 121.91(14)
C20 C15 C10 119.70(15)
C17 C16 C15 120.49(16)
C17 C16 H16 119.8
C15 C16 H16 119.8
C18 C17 C16 119.64(18)
C18 C17 H17 120.2
C16 C17 H17 120.2
C19 C18 C17 121.26(17)
C19 C18 Cl1 119.39(14)
C17 C18 Cl1 119.35(15)
C18 C19 C20 118.93(17)
C18 C19 H19 120.5
C20 C19 H19 120.5
C19 C20 C15 121.28(17)
C19 C20 H20 119.4
C15 C20 H20 119.4
N1 C21 H21A 109.5
N1 C21 H21B 109.5
H21A C21 H21B 109.5
N1 C21 H21C 109.5
H21A C21 H21C 109.5
H21B C21 H21C 109.5
N2 C22 H22A 109.5
N2 C22 H22B 109.5
H22A C22 H22B 109.5
N2 C22 H22C 109.5
H22A C22 H22C 109.5
H22B C22 H22C 109.5
O5 C23 O6 123.51(15)
O5 C23 C7 124.85(15)
O6 C23 C7 111.63(13)
O6 C24 H24A 109.5
O6 C24 H24B 109.5
H24A C24 H24B 109.5
O6 C24 H24C 109.5
H24A C24 H24C 109.5
H24B C24 H24C 109.5
C11 N1 C14 121.08(15)
C11 N1 C21 120.78(15)
C14 N1 C21 118.08(15)
C14 N2 C13 125.05(15)
C14 N2 C22 117.44(17)
C13 N2 C22 116.43(18)
C5 O1 C6 119.44(12)
C11 O2 C10 116.93(12)
C23 O6 C24 116.01(16)

loop_
_geom_bond_atom_site_label_1
_geom_bond_atom_site_label_2
_geom_bond_distance
C1 C2 1.374(3)
C1 C9 1.384(2)
C1 H1 0.9300
C2 C3 1.380(3)
C2 H2 0.9300
C3 C4 1.369(3)
C3 H3 0.9300
C4 C5 1.388(2)
C4 H4 0.9300
C5 O1 1.3639(18)
C5 C9 1.387(2)
C6 O1 1.4280(18)
C6 C7 1.526(2)
C6 H6A 0.9700
C6 H6B 0.9700
C7 C23 1.519(2)
C7 C10 1.541(2)
C7 C8 1.547(2)
C8 C9 1.509(2)
C8 C12 1.516(2)
C8 H8 0.9800
C10 O2 1.4471(17)
C10 C15 1.502(2)
C10 H10 0.9800
C11 C12 1.341(2)
C11 O2 1.3416(19)
C11 N1 1.3734(19)
C12 C13 1.442(2)
C13 O4 1.214(2)
C13 N2 1.405(2)
C14 O3 1.217(2)
C14 N2 1.364(3)
C14 N1 1.379(2)
C15 C16 1.383(2)
C15 C20 1.391(2)
C16 C17 1.379(3)
C16 H16 0.9300
C17 C18 1.372(3)
C17 H17 0.9300
C18 C19 1.366(3)
C18 Cl1 1.7408(18)
C19 C20 1.377(3)
C19 H19 0.9300
C20 H20 0.9300
C21 N1 1.464(2)
C21 H21A 0.9600
C21 H21B 0.9600
C21 H21C 0.9600
C22 N2 1.468(2)
C22 H22A 0.9600
C22 H22B 0.9600
C22 H22C 0.9600
C23 O5 1.183(2)
C23 O6 1.328(2)
C24 O6 1.444(2)
C24 H24A 0.9600
C24 H24B 0.9600
C24 H24C 0.9600

loop_
_geom_hbond_atom_site_label_D
_geom_hbond_atom_site_label_H
_geom_hbond_atom_site_label_A
_geom_hbond_site_symmetry_A
_geom_hbond_distance_DH
_geom_hbond_distance_HA
_geom_hbond_distance_DA
_geom_hbond_angle_DHA
_geom_hbond_publ_flag
C16 H16 O3 3_655 0.93 2.44 3.349(2) 166 y
C19 H19 Cg4 1_455 0.93 2.84 3.720(3) 158 y

loop_
_geom_torsion_atom_site_label_1
_geom_torsion_atom_site_label_2
_geom_torsion_atom_site_label_3
_geom_torsion_atom_site_label_4
_geom_torsion
C9 C1 C2 C3 -2.2(3)
C1 C2 C3 C4 0.0(3)
C2 C3 C4 C5 0.9(3)
C3 C4 C5 O1 -178.52(17)
C3 C4 C5 C9 0.5(3)
O1 C6 C7 C23 -68.32(16)
O1 C6 C7 C10 171.38(12)
O1 C6 C7 C8 52.18(16)
C23 C7 C8 C9 65.52(15)
C6 C7 C8 C9 -54.69(15)
C10 C7 C8 C9 -176.20(11)
C23 C7 C8 C12 -169.00(12)
C6 C7 C8 C12 70.80(14)
C10 C7 C8 C12 -50.71(15)
C2 C1 C9 C5 3.5(3)
C2 C1 C9 C8 179.82(17)
O1 C5 C9 C1 176.26(16)
C4 C5 C9 C1 -2.7(2)
O1 C5 C9 C8 -0.1(2)
C4 C5 C9 C8 -178.98(15)
C12 C8 C9 C1 93.78(18)
C7 C8 C9 C1 -145.05(15)
C12 C8 C9 C5 -90.03(17)
C7 C8 C9 C5 31.15(19)
C23 C7 C10 O2 -178.60(12)
C6 C7 C10 O2 -57.87(15)
C8 C7 C10 O2 62.33(15)
C23 C7 C10 C15 -58.56(16)
C6 C7 C10 C15 62.17(16)
C8 C7 C10 C15 -177.63(12)
O2 C11 C12 C13 -176.39(15)
N1 C11 C12 C13 5.6(2)
O2 C11 C12 C8 -1.2(2)
N1 C11 C12 C8 -179.28(14)
C9 C8 C12 C11 142.93(15)
C7 C8 C12 C11 22.38(19)
C9 C8 C12 C13 -42.1(2)
C7 C8 C12 C13 -162.66(14)
C11 C12 C13 O4 168.86(17)
C8 C12 C13 O4 -6.3(3)
C11 C12 C13 N2 -11.6(2)
C8 C12 C13 N2 173.23(14)
O2 C10 C15 C16 38.0(2)
C7 C10 C15 C16 -84.24(19)
O2 C10 C15 C20 -141.61(15)
C7 C10 C15 C20 96.17(18)
C20 C15 C16 C17 -0.8(3)
C10 C15 C16 C17 179.57(16)
C15 C16 C17 C18 0.2(3)
C16 C17 C18 C19 0.1(3)
C16 C17 C18 Cl1 -179.90(16)
C17 C18 C19 C20 0.3(3)
Cl1 C18 C19 C20 -179.69(16)
C18 C19 C20 C15 -1.0(3)
C16 C15 C20 C19 1.3(3)
C10 C15 C20 C19 -179.14(17)
C6 C7 C23 O5 -1.3(2)
C10 C7 C23 O5 120.72(18)
C8 C7 C23 O5 -121.56(18)
C6 C7 C23 O6 179.19(14)
C10 C7 C23 O6 -58.77(17)
C8 C7 C23 O6 58.96(17)
C12 C11 N1 C14 0.7(3)
O2 C11 N1 C14 -177.63(15)
C12 C11 N1 C21 -176.51(17)
O2 C11 N1 C21 5.2(2)
O3 C14 N1 C11 178.87(17)
N2 C14 N1 C11 -0.2(2)
O3 C14 N1 C21 -3.9(3)
N2 C14 N1 C21 177.04(16)
O3 C14 N2 C13 173.81(18)
N1 C14 N2 C13 -7.1(3)
O3 C14 N2 C22 6.2(3)
N1 C14 N2 C22 -174.76(19)
O4 C13 N2 C14 -167.39(18)
C12 C13 N2 C14 13.1(3)
O4 C13 N2 C22 0.4(3)
C12 C13 N2 C22 -179.16(18)
C9 C5 O1 C6 -6.3(2)
C4 C5 O1 C6 172.70(14)
C7 C6 O1 C5 -21.03(19)
C12 C11 O2 C10 11.6(2)
N1 C11 O2 C10 -170.11(13)
C15 C10 O2 C11 -168.67(13)
C7 C10 O2 C11 -42.47(17)
O5 C23 O6 C24 -3.5(3)
C7 C23 O6 C24 176.02(19)
